data_4085690
loop_
_publ_author_name
'B\"oge, Matthias'
'Fowelin, Christian'
'Bednarski, Patrick'
'Heck, J\"urgen'

_publ_section_title
;
 Diaminohexopyranosides as Ligands in Half-Sandwich Ruthenium(II),
 Rhodium(III), and Iridium(III) Complexes
;
_journal_issue 8
_journal_name_full Organometallics
_journal_page_first 1507
_journal_paper_doi 10.1021/om5013117
_journal_volume 34
_journal_year 2015
_chemical_absolute_configuration known
_chemical_formula_moiety 'C24 H35 Cl N2 O4 Rh, C24 H35 Cl N2 O4 Rh, C24 H35 Cl N2 O4 Rh, B F4, B F4, Cl, H2 O'
_chemical_formula_sum 'C72 H107 B2 Cl4 F8 N6 O13 Rh3'
_chemical_formula_weight 1888.78
_chemical_name_systematic
;
Tris{[T-4-R]-chlorido(methyl 
4,6-O-benzylidene-2,3-diamino-2,3-dideoxy-alpha-D-mannopyranoside)pentamethyl-pentahapto-cyclopentadienylrhodium(III)} 
bistetrafluoridoborate chloride water
;
_space_group_crystal_system monoclinic
_space_group_IT_number 4
_space_group_name_Hall 'P 2yb'
_space_group_name_H-M_alt 'P 1 21 1'
_symmetry_space_group_name_Hall 'P 2yb'
_symmetry_space_group_name_H-M 'P 1 21 1'
_atom_sites_solution_hydrogens mixed
_atom_sites_solution_primary direct
_atom_sites_solution_secondary 'Difference Fourier'
_audit_creation_method SHELXL-2013
_cell_angle_alpha 90
_cell_angle_beta 105.9780(10)
_cell_angle_gamma 90
_cell_formula_units_Z 2
_cell_length_a 11.9435(4)
_cell_length_b 23.2329(8)
_cell_length_c 16.4422(6)
_cell_measurement_reflns_used 9934
_cell_measurement_temperature 100(2)
_cell_measurement_theta_max 30.52
_cell_measurement_theta_min 2.17
_cell_volume 4386.2(3)
_computing_cell_refinement 'SAINT (Bruker AXS, 1998)'
_computing_data_collection 'SMART (Bruker AXS, 1998)'
_computing_data_reduction 'SAINT (Bruker AXS, 1998)'
_computing_molecular_graphics 'SHELXTL (Bruker AXS, 1998)'
_computing_publication_material 'SHELXTL (Bruker AXS, 1998)'
_computing_structure_refinement 'SHELXL-2013 (Sheldrick, 2013)'
_computing_structure_solution 'SHELXS-97 (Sheldrick, 1990)'
_diffrn_ambient_temperature 100(2)
_diffrn_measured_fraction_theta_full 1.000
_diffrn_measured_fraction_theta_max 1.000
_diffrn_measurement_device_type 'Bruker Smart APEX CCD area detector'
_diffrn_measurement_method omega-scan
_diffrn_radiation_type MoK\a
_diffrn_radiation_wavelength 0.71073
_diffrn_reflns_av_R_equivalents 0.0459
_diffrn_reflns_av_unetI/netI 0.0523
_diffrn_reflns_Laue_measured_fraction_full 1.000
_diffrn_reflns_Laue_measured_fraction_max 1.000
_diffrn_reflns_limit_h_max 18
_diffrn_reflns_limit_h_min -18
_diffrn_reflns_limit_k_max 35
_diffrn_reflns_limit_k_min -35
_diffrn_reflns_limit_l_max 25
_diffrn_reflns_limit_l_min -25
_diffrn_reflns_number 120914
_diffrn_reflns_point_group_measured_fraction_full 1.000
_diffrn_reflns_point_group_measured_fraction_max 0.990
_diffrn_reflns_theta_full 25.242
_diffrn_reflns_theta_max 33.000
_diffrn_reflns_theta_min 1.558
_diffrn_source 'Incoatec microfocus'
_exptl_absorpt_coefficient_mu 0.754
_exptl_absorpt_correction_T_max 0.7468
_exptl_absorpt_correction_T_min 0.6914
_exptl_absorpt_correction_type multi-scan
_exptl_absorpt_process_details SADABS
_exptl_crystal_colour yellow
_exptl_crystal_density_diffrn 1.430
_exptl_crystal_description Plate
_exptl_crystal_F_000 1940
_exptl_crystal_size_max 0.12
_exptl_crystal_size_mid 0.10
_exptl_crystal_size_min 0.03
_platon_squeeze_details
;
;
_refine_diff_density_max 1.078
_refine_diff_density_min -1.083
_refine_diff_density_rms 0.083
_refine_ls_abs_structure_details
;
 Flack x determined using 11690 quotients [(I+)-(I-)]/[(I+)+(I-)]
 (Parsons and Flack (2004), Acta Cryst. A60, s61).
;
_refine_ls_abs_structure_Flack -0.002(6)
_refine_ls_extinction_method none
_refine_ls_goodness_of_fit_ref 1.059
_refine_ls_hydrogen_treatment mixed
_refine_ls_matrix_type full
_refine_ls_number_parameters 998
_refine_ls_number_reflns 32735
_refine_ls_number_restraints 4
_refine_ls_restrained_S_all 1.059
_refine_ls_R_factor_all 0.0501
_refine_ls_R_factor_gt 0.0379
_refine_ls_shift/su_max 0.001
_refine_ls_shift/su_mean 0.000
_refine_ls_structure_factor_coef Fsqd
_refine_ls_weighting_details 'w=1/[\s^2^(Fo^2^)+(0.0363P)^2^+0.0940P] where P=(Fo^2^+2Fc^2^)/3'
_refine_ls_weighting_scheme calc
_refine_ls_wR_factor_gt 0.0761
_refine_ls_wR_factor_ref 0.0806
_reflns_Friedel_coverage 0.939
_reflns_Friedel_fraction_full 1.000
_reflns_Friedel_fraction_max 0.979
_reflns_number_gt 27800
_reflns_number_total 32735
_reflns_threshold_expression 'I > 2\s(I)'
_cod_data_source_file om5013117_si_001.cif
_cod_data_source_block 39
_cod_depositor_comments
;Adding full bibliography for 4085684--4085692.cif.

The following automatic conversions were performed:

'_atom_sites_solution_primary' value 'Direct methods' was changed to
'direct'.

Automatic conversion script
Id: cif_fix_values 6452 2018-10-05 10:23:21Z andrius 
;
_cod_database_code 4085690
_shelx_space_group_comment
;
The symmetry employed for this shelxl refinement is uniquely defined
by the following loop, which should always be used as a source of
symmetry information in preference to the above space-group names.
They are only intended as comments.
;
_shelx_estimated_absorpt_t_min 0.915
_shelx_estimated_absorpt_t_max 0.978
_shelxl_version_number 2013-4

loop_
_space_group_symop_operation_xyz
'x, y, z'
'-x, y+1/2, -z'

loop_
_atom_site_label
_atom_site_type_symbol
_atom_site_fract_x
_atom_site_fract_y
_atom_site_fract_z
_atom_site_U_iso_or_equiv
_atom_site_adp_type
_atom_site_occupancy
_atom_site_site_symmetry_order
_atom_site_calc_flag
_atom_site_refinement_flags_posn
_atom_site_refinement_flags_adp
Rh1 Rh 0.47719(2) 0.38258(2) 0.72449(2) 0.01703(5) Uani 1 1 d . .
Rh2 Rh 0.61379(2) 0.13915(2) 0.11189(2) 0.02091(6) Uani 1 1 d . .
Rh3 Rh 0.43893(2) 0.04764(2) 0.61582(2) 0.01995(5) Uani 1 1 d . .
Cl1 Cl 0.59596(8) 0.45048(4) 0.67360(6) 0.02798(18) Uani 1 1 d . .
Cl2 Cl 0.79153(9) 0.12494(6) 0.22425(7) 0.0485(3) Uani 1 1 d . .
Cl3 Cl 0.58174(9) -0.01238(4) 0.58069(7) 0.0333(2) Uani 1 1 d . .
N2 N 0.5886(2) 0.39964(13) 0.84998(18) 0.0209(6) Uani 1 1 d . .
H2A H 0.6409 0.4323 0.8478 0.025 Uiso 1 1 calc R U
H2B H 0.5403 0.4105 0.8878 0.025 Uiso 1 1 calc R U
N3 N 0.6060(2) 0.31565(12) 0.73832(18) 0.0199(5) Uani 1 1 d . .
H3A H 0.5683 0.2780 0.7407 0.024 Uiso 1 1 calc R U
H3B H 0.6358 0.3156 0.6877 0.024 Uiso 1 1 calc R U
N12 N 0.6609(2) 0.06079(12) 0.05875(19) 0.0225(6) Uani 1 1 d . .
H12A H 0.7289 0.0431 0.0996 0.027 Uiso 1 1 calc R U
H12B H 0.5953 0.0332 0.0486 0.027 Uiso 1 1 calc R U
N13 N 0.7056(3) 0.17227(13) 0.0260(2) 0.0252(6) Uani 1 1 d . .
H13A H 0.6502 0.1941 -0.0194 0.030 Uiso 1 1 calc R U
H13B H 0.7662 0.1995 0.0571 0.030 Uiso 1 1 calc R U
N22 N 0.4672(3) 0.10959(14) 0.52611(18) 0.0243(6) Uani 1 1 d . .
H22A H 0.5130 0.0918 0.4909 0.029 Uiso 1 1 calc R U
H22B H 0.3914 0.1221 0.4883 0.029 Uiso 1 1 calc R U
N23 N 0.5812(2) 0.09600(12) 0.69425(17) 0.0193(5) Uani 1 1 d . .
H23A H 0.5543 0.1163 0.7384 0.023 Uiso 1 1 calc R U
H23B H 0.6439 0.0691 0.7230 0.023 Uiso 1 1 calc R U
O1 O 0.8028(2) 0.31074(12) 1.00105(16) 0.0286(6) Uani 1 1 d . .
O4 O 0.8480(2) 0.33427(11) 0.73735(16) 0.0236(5) Uani 1 1 d . .
O5 O 0.8469(2) 0.39680(11) 0.94148(16) 0.0263(5) Uani 1 1 d . .
O6 O 1.0303(2) 0.37504(12) 0.79967(16) 0.0279(6) Uani 1 1 d . .
O11 O 0.7484(2) 0.02846(11) -0.13343(16) 0.0256(5) Uani 1 1 d . .
O14 O 0.9526(2) 0.16602(11) 0.03914(16) 0.0238(5) Uani 1 1 d . .
O15 O 0.8691(2) 0.01505(11) 0.00584(17) 0.0249(5) Uani 1 1 d . .
O16 O 1.1208(2) 0.11093(11) 0.05147(17) 0.0268(5) Uani 1 1 d . .
O21 O 0.6127(3) 0.25075(11) 0.56113(17) 0.0301(6) Uani 1 1 d . .
O24 O 0.8163(2) 0.09242(11) 0.67656(16) 0.0238(5) Uani 1 1 d . .
O25 O 0.6689(2) 0.17413(12) 0.48777(15) 0.0259(5) Uani 1 1 d . .
O26 O 0.9457(2) 0.10539(12) 0.59405(17) 0.0300(6) Uani 1 1 d . .
C1 C 0.7592(3) 0.36311(16) 0.9629(2) 0.0238(7) Uani 1 1 d . .
H1A H 0.7266 0.3856 1.0030 0.029 Uiso 1 1 calc R U
C2 C 0.6598(3) 0.34775(15) 0.8847(2) 0.0222(7) Uani 1 1 d . .
H2C H 0.6083 0.3188 0.9014 0.027 Uiso 1 1 calc R U
C3 C 0.7062(3) 0.32205(14) 0.8152(2) 0.0203(6) Uani 1 1 d . .
H3C H 0.7396 0.2832 0.8335 0.024 Uiso 1 1 calc R U
C4 C 0.8003(3) 0.36017(16) 0.7998(2) 0.0224(7) Uani 1 1 d . .
H4A H 0.7665 0.3986 0.7791 0.027 Uiso 1 1 calc R U
C5 C 0.8955(3) 0.36773(15) 0.8821(2) 0.0239(7) Uani 1 1 d . .
H5A H 0.9266 0.3293 0.9050 0.029 Uiso 1 1 calc R U
C6 C 0.9921(3) 0.40379(17) 0.8646(2) 0.0277(8) Uani 1 1 d . .
H6A H 0.9630 0.4428 0.8455 0.033 Uiso 1 1 calc R U
H6B H 1.0576 0.4075 0.9166 0.033 Uiso 1 1 calc R U
C7 C 0.8887(4) 0.3184(2) 1.0817(3) 0.0398(10) Uani 1 1 d . .
H7A H 0.9167 0.2806 1.1054 0.060 Uiso 1 1 calc R U
H7B H 0.8532 0.3387 1.1206 0.060 Uiso 1 1 calc R U
H7C H 0.9542 0.3409 1.0738 0.060 Uiso 1 1 calc R U
C8 C 0.9375(3) 0.37014(16) 0.7245(2) 0.0259(7) Uani 1 1 d . .
H8A H 0.9051 0.4092 0.7063 0.031 Uiso 1 1 calc R U
C9 C 0.9831(3) 0.3439(2) 0.6562(2) 0.0327(9) Uani 1 1 d . .
C10 C 1.0109(3) 0.3810(3) 0.5978(3) 0.0441(11) Uani 1 1 d . .
H10A H 1.0037 0.4215 0.6023 0.053 Uiso 1 1 calc R U
C11 C 1.0501(4) 0.3565(3) 0.5321(3) 0.0612(17) Uani 1 1 d . .
H11A H 1.0703 0.3808 0.4918 0.073 Uiso 1 1 calc R U
C12 C 1.0593(5) 0.2977(3) 0.5262(4) 0.0653(18) Uani 1 1 d . .
H12C H 1.0839 0.2816 0.4808 0.078 Uiso 1 1 calc R U
C13 C 1.0333(4) 0.2621(3) 0.5850(4) 0.0616(17) Uani 1 1 d . .
H13C H 1.0415 0.2216 0.5809 0.074 Uiso 1 1 calc R U
C14 C 0.9951(4) 0.2849(2) 0.6508(3) 0.0440(11) Uani 1 1 d . .
H14A H 0.9774 0.2603 0.6916 0.053 Uiso 1 1 calc R U
C15 C 0.3355(3) 0.32670(15) 0.6660(2) 0.0193(6) Uani 1 1 d . .
C16 C 0.3367(3) 0.37426(14) 0.6116(2) 0.0201(6) Uani 1 1 d . .
C17 C 0.3177(3) 0.42561(15) 0.6550(2) 0.0229(7) Uani 1 1 d . .
C18 C 0.3088(3) 0.40946(15) 0.7368(2) 0.0214(7) Uani 1 1 d . .
C19 C 0.3204(3) 0.34761(15) 0.7444(2) 0.0211(7) Uani 1 1 d . .
C20 C 0.3504(3) 0.26531(15) 0.6439(2) 0.0266(7) Uani 1 1 d . .
H20A H 0.2744 0.2491 0.6140 0.040 Uiso 1 1 calc R U
H20B H 0.3836 0.2433 0.6958 0.040 Uiso 1 1 calc R U
H20C H 0.4028 0.2633 0.6075 0.040 Uiso 1 1 calc R U
C21 C 0.3484(3) 0.37032(17) 0.5231(2) 0.0289(8) Uani 1 1 d . .
H21A H 0.2733 0.3792 0.4827 0.043 Uiso 1 1 calc R U
H21B H 0.3724 0.3313 0.5129 0.043 Uiso 1 1 calc R U
H21C H 0.4070 0.3980 0.5162 0.043 Uiso 1 1 calc R U
C22 C 0.3036(4) 0.48422(16) 0.6173(3) 0.0316(8) Uani 1 1 d . .
H22C H 0.2232 0.4893 0.5825 0.047 Uiso 1 1 calc R U
H22D H 0.3570 0.4890 0.5820 0.047 Uiso 1 1 calc R U
H22E H 0.3213 0.5130 0.6626 0.047 Uiso 1 1 calc R U
C23 C 0.2847(3) 0.44941(17) 0.8011(2) 0.0283(8) Uani 1 1 d . .
H23C H 0.2007 0.4509 0.7944 0.043 Uiso 1 1 calc R U
H23D H 0.3131 0.4880 0.7932 0.043 Uiso 1 1 calc R U
H23E H 0.3246 0.4355 0.8580 0.043 Uiso 1 1 calc R U
C24 C 0.3057(3) 0.31152(17) 0.8154(2) 0.0262(7) Uani 1 1 d . .
H24A H 0.2231 0.3024 0.8063 0.039 Uiso 1 1 calc R U
H24B H 0.3344 0.3326 0.8688 0.039 Uiso 1 1 calc R U
H24C H 0.3501 0.2757 0.8180 0.039 Uiso 1 1 calc R U
C31 C 0.7529(3) 0.02082(15) -0.0476(2) 0.0217(6) Uani 1 1 d . .
H31A H 0.7088 -0.0150 -0.0425 0.026 Uiso 1 1 calc R U
C32 C 0.6898(3) 0.07217(14) -0.0219(2) 0.0202(6) Uani 1 1 d . .
H32A H 0.6153 0.0784 -0.0671 0.024 Uiso 1 1 calc R U
C33 C 0.7618(3) 0.12720(15) -0.0132(2) 0.0223(7) Uani 1 1 d . .
H33A H 0.7640 0.1403 -0.0706 0.027 Uiso 1 1 calc R U
C34 C 0.8855(3) 0.11527(15) 0.0403(2) 0.0224(7) Uani 1 1 d . .
H34A H 0.8856 0.1059 0.0997 0.027 Uiso 1 1 calc R U
C35 C 0.9362(3) 0.06575(15) 0.0026(2) 0.0235(7) Uani 1 1 d . .
H35A H 0.9342 0.0746 -0.0573 0.028 Uiso 1 1 calc R U
C36 C 1.0612(3) 0.05783(15) 0.0556(3) 0.0272(7) Uani 1 1 d . .
H36A H 1.0635 0.0489 0.1150 0.033 Uiso 1 1 calc R U
H36B H 1.0984 0.0258 0.0330 0.033 Uiso 1 1 calc R U
C37 C 0.7908(4) -0.02044(18) -0.1693(3) 0.0336(9) Uani 1 1 d . .
H37A H 0.7725 -0.0158 -0.2308 0.050 Uiso 1 1 calc R U
H37B H 0.7534 -0.0555 -0.1562 0.050 Uiso 1 1 calc R U
H37C H 0.8753 -0.0235 -0.1455 0.050 Uiso 1 1 calc R U
C38 C 1.0709(3) 0.15724(16) 0.0858(2) 0.0260(7) Uani 1 1 d . .
H38A H 1.0759 0.1494 0.1465 0.031 Uiso 1 1 calc R U
C39 C 1.1336(3) 0.21196(17) 0.0785(2) 0.0265(7) Uani 1 1 d . .
C40 C 1.1186(3) 0.23742(17) -0.0004(3) 0.0281(8) Uani 1 1 d . .
H40A H 1.0728 0.2186 -0.0497 0.034 Uiso 1 1 calc R U
C41 C 1.1699(4) 0.29003(19) -0.0078(3) 0.0387(10) Uani 1 1 d . .
H41A H 1.1598 0.3069 -0.0620 0.046 Uiso 1 1 calc R U
C42 C 1.2353(4) 0.3178(2) 0.0633(4) 0.0464(12) Uani 1 1 d . .
H42A H 1.2694 0.3541 0.0585 0.056 Uiso 1 1 calc R U
C43 C 1.2511(4) 0.2924(2) 0.1424(4) 0.0532(14) Uani 1 1 d . .
H43A H 1.2969 0.3113 0.1915 0.064 Uiso 1 1 calc R U
C44 C 1.2007(4) 0.2396(2) 0.1499(3) 0.0409(10) Uani 1 1 d . .
H44A H 1.2123 0.2224 0.2040 0.049 Uiso 1 1 calc R U
C45 C 0.4449(3) 0.11546(16) 0.1272(2) 0.0227(7) Uani 1 1 d . .
C46 C 0.5074(3) 0.14590(18) 0.1998(2) 0.0271(7) Uani 1 1 d . .
C47 C 0.5348(3) 0.20264(17) 0.1729(3) 0.0298(8) Uani 1 1 d . .
C48 C 0.4858(3) 0.20635(16) 0.0838(2) 0.0256(7) Uani 1 1 d . .
C49 C 0.4330(3) 0.15263(15) 0.0544(2) 0.0210(6) Uani 1 1 d . .
C50 C 0.3963(3) 0.05645(16) 0.1258(2) 0.0283(8) Uani 1 1 d . .
H50A H 0.3176 0.0586 0.1330 0.042 Uiso 1 1 calc R U
H50B H 0.4462 0.0338 0.1720 0.042 Uiso 1 1 calc R U
H50C H 0.3931 0.0380 0.0716 0.042 Uiso 1 1 calc R U
C51 C 0.5357(4) 0.1257(2) 0.2895(2) 0.0403(11) Uani 1 1 d . .
H51A H 0.4815 0.1433 0.3175 0.060 Uiso 1 1 calc R U
H51B H 0.6156 0.1369 0.3193 0.060 Uiso 1 1 calc R U
H51C H 0.5285 0.0837 0.2906 0.060 Uiso 1 1 calc R U
C52 C 0.5956(4) 0.2497(2) 0.2312(3) 0.0514(13) Uani 1 1 d . .
H52A H 0.5390 0.2703 0.2537 0.077 Uiso 1 1 calc R U
H52B H 0.6315 0.2765 0.1999 0.077 Uiso 1 1 calc R U
H52C H 0.6559 0.2328 0.2781 0.077 Uiso 1 1 calc R U
C53 C 0.4933(4) 0.25754(18) 0.0295(3) 0.0362(9) Uani 1 1 d . .
H53A H 0.4308 0.2847 0.0301 0.054 Uiso 1 1 calc R U
H53B H 0.4851 0.2448 -0.0287 0.054 Uiso 1 1 calc R U
H53C H 0.5689 0.2765 0.0516 0.054 Uiso 1 1 calc R U
C54 C 0.3648(3) 0.1389(2) -0.0347(2) 0.0291(7) Uani 1 1 d . .
H54A H 0.2848 0.1529 -0.0446 0.044 Uiso 1 1 calc R U
H54B H 0.3637 0.0971 -0.0433 0.044 Uiso 1 1 calc R U
H54C H 0.4013 0.1576 -0.0743 0.044 Uiso 1 1 calc R U
C61 C 0.5773(3) 0.19990(16) 0.5144(2) 0.0258(7) Uani 1 1 d . .
H61A H 0.5121 0.2093 0.4634 0.031 Uiso 1 1 calc R U
C62 C 0.5310(3) 0.16025(15) 0.5720(2) 0.0223(7) Uani 1 1 d . .
H62A H 0.4759 0.1829 0.5955 0.027 Uiso 1 1 calc R U
C63 C 0.6294(3) 0.13903(15) 0.6455(2) 0.0195(6) Uani 1 1 d . .
H63A H 0.6631 0.1722 0.6831 0.023 Uiso 1 1 calc R U
C64 C 0.7219(3) 0.11293(15) 0.6103(2) 0.0220(6) Uani 1 1 d . .
H64A H 0.6871 0.0798 0.5731 0.026 Uiso 1 1 calc R U
C65 C 0.7647(3) 0.15683(16) 0.5577(2) 0.0242(7) Uani 1 1 d . .
H65A H 0.7983 0.1910 0.5930 0.029 Uiso 1 1 calc R U
C66 C 0.8567(3) 0.12826(18) 0.5236(2) 0.0288(8) Uani 1 1 d . .
H66A H 0.8213 0.0969 0.4841 0.035 Uiso 1 1 calc R U
H66B H 0.8909 0.1567 0.4925 0.035 Uiso 1 1 calc R U
C67 C 0.6466(5) 0.29545(19) 0.5123(3) 0.0438(11) Uani 1 1 d . .
H67A H 0.6684 0.3300 0.5474 0.066 Uiso 1 1 calc R U
H67B H 0.5813 0.3045 0.4631 0.066 Uiso 1 1 calc R U
H67C H 0.7132 0.2824 0.4932 0.066 Uiso 1 1 calc R U
C68 C 0.8986(3) 0.06519(17) 0.6409(3) 0.0284(8) Uani 1 1 d . .
H68A H 0.8597 0.0332 0.6028 0.034 Uiso 1 1 calc R U
C69 C 0.9937(3) 0.04089(19) 0.7127(3) 0.0329(9) Uani 1 1 d . .
C70 C 1.0323(3) 0.0712(2) 0.7874(3) 0.0397(10) Uani 1 1 d . .
H70A H 1.0011 0.1083 0.7920 0.048 Uiso 1 1 calc R U
C71 C 1.1160(3) 0.0484(3) 0.8562(3) 0.0487(12) Uani 1 1 d . .
H71A H 1.1427 0.0694 0.9074 0.058 Uiso 1 1 calc R U
C72 C 1.1603(4) -0.0069(3) 0.8478(4) 0.0606(17) Uani 1 1 d . .
H72A H 1.2159 -0.0238 0.8945 0.073 Uiso 1 1 calc R U
C73 C 1.1245(5) -0.0365(3) 0.7735(4) 0.0626(17) Uani 1 1 d . .
H73A H 1.1561 -0.0734 0.7682 0.075 Uiso 1 1 calc R U
C74 C 1.0408(4) -0.0123(2) 0.7049(4) 0.0464(12) Uani 1 1 d . .
H74A H 1.0164 -0.0326 0.6529 0.056 Uiso 1 1 calc R U
C75 C 0.3595(3) 0.02757(15) 0.7132(2) 0.0215(7) Uani 1 1 d . .
C76 C 0.2894(3) 0.06934(15) 0.6574(2) 0.0237(7) Uani 1 1 d . .
C77 C 0.2497(3) 0.04383(18) 0.5755(2) 0.0268(7) Uani 1 1 d . .
C78 C 0.2969(3) -0.01266(17) 0.5791(3) 0.0293(8) Uani 1 1 d . .
C79 C 0.3644(3) -0.02309(16) 0.6660(2) 0.0258(7) Uani 1 1 d . .
C80 C 0.4207(3) 0.03666(15) 0.8051(2) 0.0250(7) Uani 1 1 d . .
H80A H 0.3709 0.0232 0.8396 0.037 Uiso 1 1 calc R U
H80B H 0.4372 0.0777 0.8156 0.037 Uiso 1 1 calc R U
H80C H 0.4939 0.0150 0.8200 0.037 Uiso 1 1 calc R U
C81 C 0.2544(3) 0.12745(15) 0.6826(3) 0.0277(8) Uani 1 1 d . .
H81A H 0.1812 0.1240 0.6982 0.042 Uiso 1 1 calc R U
H81B H 0.2439 0.1542 0.6350 0.042 Uiso 1 1 calc R U
H81C H 0.3154 0.1420 0.7311 0.042 Uiso 1 1 calc R U
C82 C 0.1695(3) 0.0720(2) 0.4991(3) 0.0362(9) Uani 1 1 d . .
H82A H 0.0886 0.0634 0.4972 0.054 Uiso 1 1 calc R U
H82B H 0.1861 0.0573 0.4478 0.054 Uiso 1 1 calc R U
H82C H 0.1817 0.1138 0.5024 0.054 Uiso 1 1 calc R U
C83 C 0.2780(4) -0.0554(2) 0.5093(3) 0.0404(10) Uani 1 1 d . .
H83A H 0.2248 -0.0855 0.5178 0.061 Uiso 1 1 calc R U
H83B H 0.3526 -0.0727 0.5090 0.061 Uiso 1 1 calc R U
H83C H 0.2439 -0.0361 0.4551 0.061 Uiso 1 1 calc R U
C84 C 0.4229(4) -0.07906(16) 0.6988(3) 0.0351(9) Uani 1 1 d . .
H84A H 0.3639 -0.1073 0.7033 0.053 Uiso 1 1 calc R U
H84B H 0.4774 -0.0729 0.7547 0.053 Uiso 1 1 calc R U
H84C H 0.4654 -0.0935 0.6598 0.053 Uiso 1 1 calc R U
B1 B 0.2625(5) 0.2061(3) 0.3834(3) 0.0452(13) Uani 1 1 d . .
F1 F 0.1477(3) 0.2172(2) 0.3458(2) 0.0952(15) Uani 1 1 d . .
F2 F 0.2825(3) 0.20238(13) 0.47036(16) 0.0514(7) Uani 1 1 d . .
F3 F 0.2916(3) 0.15189(15) 0.35703(18) 0.0581(8) Uani 1 1 d . .
F4 F 0.3335(3) 0.24607(16) 0.3621(2) 0.0743(11) Uani 1 1 d . .
B2 B 0.4885(3) -0.08041(16) -0.0480(2) 0.0206(7) Uani 1 1 d . .
F11 F 0.38141(18) -0.09992(11) -0.09814(14) 0.0322(5) Uani 1 1 d . .
F12 F 0.56783(18) -0.07816(10) -0.09512(14) 0.0283(5) Uani 1 1 d . .
F13 F 0.4751(2) -0.02537(10) -0.01569(15) 0.0324(5) Uani 1 1 d . .
F14 F 0.52897(19) -0.11704(10) 0.02112(12) 0.0299(4) Uani 1 1 d . .
Cl4 Cl 0.55010(7) 0.19512(4) 0.82774(5) 0.02340(16) Uani 1 1 d . .
O31 O 0.2021(3) 0.04853(16) 0.2739(2) 0.0446(7) Uani 1 1 d D .
H31B H 0.236(5) 0.0776(16) 0.300(4) 0.078(15) Uiso 1 1 d D U
H31C H 0.248(4) 0.0214(17) 0.289(4) 0.078(15) Uiso 1 1 d D U

loop_
_atom_site_aniso_label
_atom_site_aniso_U_11
_atom_site_aniso_U_22
_atom_site_aniso_U_33
_atom_site_aniso_U_23
_atom_site_aniso_U_13
_atom_site_aniso_U_12
Rh1 0.01668(11) 0.01313(11) 0.02247(11) -0.00076(9) 0.00741(9) -0.00088(9)
Rh2 0.01713(11) 0.01993(12) 0.02616(13) -0.00121(10) 0.00678(9) 0.00148(10)
Rh3 0.01976(11) 0.01871(12) 0.02421(12) -0.00475(10) 0.01078(9) -0.00358(10)
Cl1 0.0261(4) 0.0258(4) 0.0332(4) 0.0047(3) 0.0102(3) -0.0068(3)
Cl2 0.0249(4) 0.0805(9) 0.0353(5) -0.0129(5) 0.0004(4) 0.0091(5)
Cl3 0.0342(5) 0.0245(4) 0.0493(6) -0.0143(4) 0.0251(4) -0.0042(4)
N2 0.0187(13) 0.0199(14) 0.0247(14) -0.0025(10) 0.0068(11) 0.0023(10)
N3 0.0184(13) 0.0145(13) 0.0275(14) -0.0039(10) 0.0074(11) -0.0004(10)
N12 0.0198(13) 0.0204(15) 0.0307(15) 0.0044(11) 0.0125(12) 0.0022(11)
N13 0.0197(14) 0.0175(14) 0.0408(17) 0.0020(12) 0.0125(13) 0.0015(11)
N22 0.0217(14) 0.0302(16) 0.0229(14) -0.0006(12) 0.0093(11) -0.0044(12)
N23 0.0179(13) 0.0210(14) 0.0217(13) -0.0020(11) 0.0098(11) -0.0005(10)
O1 0.0263(13) 0.0289(14) 0.0278(13) -0.0007(10) 0.0026(10) 0.0057(11)
O4 0.0165(11) 0.0260(13) 0.0309(13) -0.0091(10) 0.0107(10) -0.0032(9)
O5 0.0226(12) 0.0253(13) 0.0313(13) -0.0092(10) 0.0077(10) -0.0013(10)
O6 0.0159(11) 0.0321(15) 0.0357(13) -0.0079(11) 0.0073(10) -0.0028(10)
O11 0.0261(12) 0.0228(12) 0.0315(13) 0.0018(10) 0.0138(11) 0.0037(10)
O14 0.0166(11) 0.0190(12) 0.0373(14) 0.0034(10) 0.0100(10) -0.0003(9)
O15 0.0212(12) 0.0172(12) 0.0373(14) 0.0064(10) 0.0100(11) 0.0030(9)
O16 0.0170(11) 0.0250(13) 0.0398(14) 0.0017(11) 0.0104(10) 0.0021(10)
O21 0.0378(15) 0.0209(13) 0.0350(14) 0.0043(10) 0.0159(12) -0.0022(11)
O24 0.0184(11) 0.0263(13) 0.0296(12) 0.0010(10) 0.0117(10) 0.0010(9)
O25 0.0256(12) 0.0309(14) 0.0236(12) 0.0020(10) 0.0109(10) -0.0019(10)
O26 0.0211(12) 0.0353(15) 0.0385(15) 0.0027(12) 0.0164(11) -0.0005(11)
C1 0.0222(16) 0.0237(17) 0.0253(16) -0.0030(13) 0.0062(13) 0.0036(13)
C2 0.0206(16) 0.0198(16) 0.0274(17) -0.0010(13) 0.0085(13) 0.0010(13)
C3 0.0190(15) 0.0140(14) 0.0275(16) -0.0040(12) 0.0059(13) 0.0011(12)
C4 0.0179(15) 0.0203(16) 0.0304(17) -0.0040(13) 0.0090(13) -0.0007(12)
C5 0.0192(15) 0.0215(17) 0.0312(17) -0.0044(13) 0.0074(13) 0.0009(12)
C6 0.0205(16) 0.0262(18) 0.037(2) -0.0110(15) 0.0092(15) -0.0049(14)
C7 0.036(2) 0.048(3) 0.030(2) -0.0015(18) -0.0004(17) 0.0068(19)
C8 0.0158(14) 0.028(2) 0.0344(18) -0.0039(14) 0.0084(13) -0.0022(13)
C9 0.0171(16) 0.050(3) 0.0312(19) -0.0112(17) 0.0062(14) -0.0028(16)
C10 0.0226(17) 0.073(3) 0.039(2) 0.009(2) 0.0120(16) 0.004(2)
C11 0.031(2) 0.117(5) 0.039(3) 0.007(3) 0.015(2) 0.014(3)
C12 0.037(3) 0.107(5) 0.056(3) -0.031(3) 0.021(2) 0.002(3)
C13 0.035(3) 0.076(4) 0.079(4) -0.047(3) 0.026(3) -0.013(3)
C14 0.031(2) 0.048(3) 0.059(3) -0.025(2) 0.022(2) -0.0062(19)
C15 0.0182(15) 0.0186(16) 0.0213(15) -0.0002(12) 0.0057(12) -0.0035(12)
C16 0.0222(15) 0.0155(16) 0.0220(15) 0.0018(11) 0.0051(12) 0.0007(12)
C17 0.0188(15) 0.0193(16) 0.0300(18) 0.0019(13) 0.0054(13) -0.0005(12)
C18 0.0153(14) 0.0224(17) 0.0266(17) -0.0039(13) 0.0062(13) 0.0009(12)
C19 0.0184(15) 0.0220(17) 0.0231(16) -0.0028(13) 0.0062(13) -0.0032(12)
C20 0.035(2) 0.0161(16) 0.0280(18) -0.0011(13) 0.0067(15) -0.0045(14)
C21 0.0337(19) 0.028(2) 0.0277(18) 0.0025(14) 0.0135(15) -0.0041(15)
C22 0.037(2) 0.0197(18) 0.037(2) 0.0045(15) 0.0076(17) 0.0055(15)
C23 0.0252(17) 0.0286(19) 0.0318(19) -0.0050(15) 0.0088(15) 0.0057(15)
C24 0.0248(17) 0.031(2) 0.0259(17) 0.0016(14) 0.0126(14) -0.0045(14)
C31 0.0184(15) 0.0178(15) 0.0305(17) 0.0018(13) 0.0096(13) -0.0010(12)
C32 0.0195(15) 0.0157(15) 0.0275(16) 0.0045(12) 0.0103(13) 0.0025(12)
C33 0.0179(14) 0.0208(17) 0.0295(17) 0.0018(13) 0.0086(13) 0.0032(12)
C34 0.0169(14) 0.0192(16) 0.0337(18) 0.0032(13) 0.0112(13) -0.0004(12)
C35 0.0204(15) 0.0177(15) 0.0339(18) 0.0063(13) 0.0100(14) 0.0040(12)
C36 0.0224(16) 0.0181(17) 0.042(2) 0.0062(14) 0.0100(15) 0.0051(13)
C37 0.038(2) 0.027(2) 0.042(2) -0.0028(16) 0.0223(18) 0.0034(17)
C38 0.0196(16) 0.0287(19) 0.0285(17) -0.0005(14) 0.0048(14) 0.0011(13)
C39 0.0197(16) 0.0260(18) 0.036(2) -0.0044(15) 0.0111(14) -0.0008(14)
C40 0.0232(17) 0.0271(19) 0.038(2) 0.0004(15) 0.0152(15) -0.0018(14)
C41 0.032(2) 0.031(2) 0.065(3) 0.005(2) 0.031(2) -0.0001(17)
C42 0.037(2) 0.029(2) 0.084(4) -0.009(2) 0.033(2) -0.0092(18)
C43 0.034(2) 0.053(3) 0.073(4) -0.032(3) 0.015(2) -0.018(2)
C44 0.030(2) 0.052(3) 0.039(2) -0.010(2) 0.0076(18) -0.0044(19)
C45 0.0170(14) 0.0272(18) 0.0274(17) 0.0002(13) 0.0119(13) 0.0035(13)
C46 0.0224(16) 0.034(2) 0.0260(16) -0.0045(15) 0.0090(13) 0.0064(15)
C47 0.0258(18) 0.0275(19) 0.039(2) -0.0098(16) 0.0131(16) 0.0028(15)
C48 0.0217(16) 0.0204(17) 0.037(2) -0.0027(14) 0.0118(15) 0.0045(13)
C49 0.0157(14) 0.0232(17) 0.0256(16) 0.0002(12) 0.0082(12) 0.0039(12)
C50 0.0256(17) 0.027(2) 0.0357(19) 0.0026(15) 0.0138(15) 0.0004(14)
C51 0.038(2) 0.059(3) 0.0246(18) 0.0018(18) 0.0111(16) 0.016(2)
C52 0.041(3) 0.052(3) 0.058(3) -0.034(2) 0.009(2) -0.007(2)
C53 0.034(2) 0.025(2) 0.055(3) 0.0098(18) 0.021(2) 0.0057(16)
C54 0.0215(15) 0.039(2) 0.0266(17) -0.0005(16) 0.0070(13) 0.0026(16)
C61 0.0242(17) 0.0237(18) 0.0312(18) 0.0029(14) 0.0104(14) -0.0003(14)
C62 0.0198(15) 0.0198(16) 0.0295(17) -0.0005(13) 0.0105(13) -0.0001(12)
C63 0.0182(13) 0.0193(15) 0.0222(14) -0.0006(13) 0.0075(11) 0.0003(13)
C64 0.0173(15) 0.0240(17) 0.0264(17) -0.0023(13) 0.0087(13) -0.0024(12)
C65 0.0230(16) 0.0244(17) 0.0272(17) -0.0019(13) 0.0103(13) -0.0039(13)
C66 0.0262(17) 0.035(2) 0.0300(18) -0.0034(15) 0.0161(15) -0.0029(15)
C67 0.060(3) 0.025(2) 0.055(3) 0.0119(19) 0.031(2) -0.006(2)
C68 0.0257(17) 0.0247(18) 0.041(2) -0.0023(15) 0.0191(16) 0.0009(14)
C69 0.0201(16) 0.035(2) 0.049(2) 0.0136(18) 0.0193(16) 0.0071(15)
C70 0.0197(17) 0.049(3) 0.052(3) 0.015(2) 0.0137(18) 0.0011(17)
C71 0.0188(17) 0.072(3) 0.054(3) 0.023(3) 0.0080(17) -0.003(2)
C72 0.025(2) 0.081(4) 0.078(4) 0.044(3) 0.019(2) 0.008(2)
C73 0.042(3) 0.053(3) 0.104(5) 0.038(3) 0.041(3) 0.025(2)
C74 0.036(2) 0.039(3) 0.071(3) 0.010(2) 0.026(2) 0.0111(19)
C75 0.0229(16) 0.0174(15) 0.0288(17) -0.0019(12) 0.0146(14) -0.0060(12)
C76 0.0227(16) 0.0198(16) 0.0334(18) -0.0044(14) 0.0161(14) -0.0065(13)
C77 0.0197(15) 0.034(2) 0.0291(17) -0.0034(16) 0.0108(13) -0.0062(15)
C78 0.0286(18) 0.028(2) 0.035(2) -0.0099(15) 0.0159(16) -0.0118(15)
C79 0.0292(18) 0.0191(17) 0.0345(19) -0.0057(14) 0.0176(15) -0.0060(14)
C80 0.0286(17) 0.0213(18) 0.0279(17) -0.0005(13) 0.0124(14) -0.0020(13)
C81 0.0275(17) 0.0177(17) 0.043(2) -0.0013(14) 0.0188(16) -0.0027(13)
C82 0.0231(18) 0.051(3) 0.034(2) 0.0009(18) 0.0082(16) -0.0041(17)
C83 0.042(2) 0.040(2) 0.043(2) -0.021(2) 0.019(2) -0.016(2)
C84 0.044(2) 0.0154(17) 0.052(3) -0.0023(16) 0.024(2) -0.0002(16)
B1 0.033(3) 0.061(4) 0.037(3) -0.003(2) 0.001(2) 0.009(2)
F1 0.0383(18) 0.180(5) 0.061(2) 0.013(3) 0.0019(16) 0.039(2)
F2 0.0584(17) 0.0573(18) 0.0332(13) -0.0117(12) 0.0038(12) 0.0158(15)
F3 0.0581(18) 0.070(2) 0.0533(17) -0.0279(15) 0.0273(14) -0.0136(16)
F4 0.067(2) 0.074(2) 0.065(2) 0.0272(18) -0.0084(17) -0.0094(18)
B2 0.0226(17) 0.0176(17) 0.0229(17) 0.0019(13) 0.0082(14) 0.0000(14)
F11 0.0231(10) 0.0420(14) 0.0311(11) -0.0041(9) 0.0068(9) -0.0065(9)
F12 0.0245(10) 0.0279(11) 0.0370(12) 0.0019(9) 0.0159(9) -0.0008(8)
F13 0.0386(13) 0.0203(11) 0.0415(13) -0.0008(9) 0.0164(10) 0.0032(10)
F14 0.0391(12) 0.0244(10) 0.0271(10) 0.0055(9) 0.0104(9) 0.0061(10)
Cl4 0.0290(4) 0.0171(4) 0.0259(4) 0.0003(3) 0.0105(3) 0.0014(3)
O31 0.0362(16) 0.0395(18) 0.0539(19) -0.0062(16) 0.0053(14) 0.0128(15)

loop_
_atom_type_symbol
_atom_type_description
_atom_type_scat_dispersion_real
_atom_type_scat_dispersion_imag
_atom_type_scat_source
C C 0.0033 0.0016 'International Tables Vol C Tables 4.2.6.8 and 6.1.1.4'
H H 0.0000 0.0000 'International Tables Vol C Tables 4.2.6.8 and 6.1.1.4'
B B 0.0013 0.0007 'International Tables Vol C Tables 4.2.6.8 and 6.1.1.4'
N N 0.0061 0.0033 'International Tables Vol C Tables 4.2.6.8 and 6.1.1.4'
O O 0.0106 0.0060 'International Tables Vol C Tables 4.2.6.8 and 6.1.1.4'
F F 0.0171 0.0103 'International Tables Vol C Tables 4.2.6.8 and 6.1.1.4'
Cl Cl 0.1484 0.1585 'International Tables Vol C Tables 4.2.6.8 and 6.1.1.4'
Rh Rh -1.1178 0.9187 'International Tables Vol C Tables 4.2.6.8 and 6.1.1.4'

loop_
_geom_angle_atom_site_label_1
_geom_angle_atom_site_label_2
_geom_angle_atom_site_label_3
_geom_angle
C15 Rh1 C16 38.87(12)
C15 Rh1 C19 39.11(13)
C16 Rh1 C19 65.79(13)
C15 Rh1 N3 93.61(12)
C16 Rh1 N3 113.12(12)
C19 Rh1 N3 109.77(12)
C15 Rh1 N2 137.99(12)
C16 Rh1 N2 166.82(11)
C19 Rh1 N2 104.90(12)
N3 Rh1 N2 78.32(11)
C15 Rh1 C18 65.01(13)
C16 Rh1 C18 65.24(13)
C19 Rh1 C18 39.14(13)
N3 Rh1 C18 148.40(12)
N2 Rh1 C18 101.60(12)
C15 Rh1 C17 64.72(13)
C16 Rh1 C17 38.96(13)
C19 Rh1 C17 65.15(13)
N3 Rh1 C17 152.04(12)
N2 Rh1 C17 129.55(12)
C18 Rh1 C17 38.38(13)
C15 Rh1 Cl1 134.96(9)
C16 Rh1 Cl1 98.81(9)
C19 Rh1 Cl1 156.67(10)
N3 Rh1 Cl1 92.14(8)
N2 Rh1 Cl1 86.86(8)
C18 Rh1 Cl1 119.46(10)
C17 Rh1 Cl1 91.77(9)
C49 Rh2 C47 65.37(14)
C49 Rh2 C48 38.87(13)
C47 Rh2 C48 38.77(15)
C49 Rh2 N13 107.07(12)
C47 Rh2 N13 115.49(14)
C48 Rh2 N13 93.45(13)
C49 Rh2 N12 106.84(12)
C47 Rh2 N12 165.17(13)
C48 Rh2 N12 140.91(13)
N13 Rh2 N12 78.44(11)
C49 Rh2 C45 39.42(13)
C47 Rh2 C45 65.01(14)
C48 Rh2 C45 65.14(14)
N13 Rh2 C45 145.41(13)
N12 Rh2 C45 100.77(12)
C49 Rh2 C46 65.06(13)
C47 Rh2 C46 39.37(16)
C48 Rh2 C46 65.10(14)
N13 Rh2 C46 154.81(14)
N12 Rh2 C46 126.44(13)
C45 Rh2 C46 37.90(13)
C49 Rh2 Cl2 158.07(9)
C47 Rh2 Cl2 98.22(11)
C48 Rh2 Cl2 133.35(11)
N13 Rh2 Cl2 92.92(9)
N12 Rh2 Cl2 85.55(8)
C45 Rh2 Cl2 121.62(10)
C46 Rh2 Cl2 93.01(10)
C75 Rh3 C79 38.88(13)
C75 Rh3 C76 39.32(14)
C79 Rh3 C76 65.51(14)
C75 Rh3 N23 96.10(12)
C79 Rh3 N23 120.99(13)
C76 Rh3 N23 106.07(12)
C75 Rh3 N22 148.15(13)
C79 Rh3 N22 159.72(13)
C76 Rh3 N22 111.29(13)
N23 Rh3 N22 79.29(11)
C75 Rh3 C78 65.66(14)
C79 Rh3 C78 39.61(15)
C76 Rh3 C78 65.22(14)
N23 Rh3 C78 160.21(13)
N22 Rh3 C78 120.17(14)
C75 Rh3 C77 65.09(13)
C79 Rh3 C77 65.08(15)
C76 Rh3 C77 38.63(14)
N23 Rh3 C77 142.09(13)
N22 Rh3 C77 99.44(13)
C78 Rh3 C77 38.37(16)
C75 Rh3 Cl3 123.33(10)
C79 Rh3 Cl3 92.60(10)
C76 Rh3 Cl3 157.93(10)
N23 Rh3 Cl3 87.19(8)
N22 Rh3 Cl3 88.15(9)
C78 Rh3 Cl3 96.43(11)
C77 Rh3 Cl3 130.72(11)
C2 N2 Rh1 110.6(2)
C2 N2 H2A 109.5
Rh1 N2 H2A 109.5
C2 N2 H2B 109.5
Rh1 N2 H2B 109.5
H2A N2 H2B 108.1
C3 N3 Rh1 113.62(19)
C3 N3 H3A 108.8
Rh1 N3 H3A 108.8
C3 N3 H3B 108.8
Rh1 N3 H3B 108.8
H3A N3 H3B 107.7
C32 N12 Rh2 111.2(2)
C32 N12 H12A 109.4
Rh2 N12 H12A 109.4
C32 N12 H12B 109.4
Rh2 N12 H12B 109.4
H12A N12 H12B 108.0
C33 N13 Rh2 113.9(2)
C33 N13 H13A 108.8
Rh2 N13 H13A 108.8
C33 N13 H13B 108.8
Rh2 N13 H13B 108.8
H13A N13 H13B 107.7
C62 N22 Rh3 109.7(2)
C62 N22 H22A 109.7
Rh3 N22 H22A 109.7
C62 N22 H22B 109.7
Rh3 N22 H22B 109.7
H22A N22 H22B 108.2
C63 N23 Rh3 112.73(19)
C63 N23 H23A 109.0
Rh3 N23 H23A 109.0
C63 N23 H23B 109.0
Rh3 N23 H23B 109.0
H23A N23 H23B 107.8
C1 O1 C7 112.7(3)
C8 O4 C4 108.9(3)
C1 O5 C5 111.8(3)
C8 O6 C6 110.7(3)
C31 O11 C37 113.1(3)
C38 O14 C34 110.6(3)
C31 O15 C35 111.0(3)
C38 O16 C36 111.4(3)
C61 O21 C67 113.0(3)
C64 O24 C68 109.0(3)
C61 O25 C65 112.5(3)
C68 O26 C66 111.3(3)
O1 C1 O5 112.3(3)
O1 C1 C2 106.3(3)
O5 C1 C2 111.9(3)
O1 C1 H1A 108.8
O5 C1 H1A 108.8
C2 C1 H1A 108.8
N2 C2 C3 108.4(3)
N2 C2 C1 111.1(3)
C3 C2 C1 111.3(3)
N2 C2 H2C 108.7
C3 C2 H2C 108.7
C1 C2 H2C 108.7
N3 C3 C4 112.3(3)
N3 C3 C2 107.7(3)
C4 C3 C2 109.7(3)
N3 C3 H3C 109.0
C4 C3 H3C 109.0
C2 C3 H3C 109.0
O4 C4 C3 109.6(3)
O4 C4 C5 109.7(3)
C3 C4 C5 109.2(3)
O4 C4 H4A 109.4
C3 C4 H4A 109.4
C5 C4 H4A 109.4
O5 C5 C6 109.9(3)
O5 C5 C4 108.4(3)
C6 C5 C4 108.5(3)
O5 C5 H5A 110.0
C6 C5 H5A 110.0
C4 C5 H5A 110.0
O6 C6 C5 107.3(3)
O6 C6 H6A 110.2
C5 C6 H6A 110.2
O6 C6 H6B 110.2
C5 C6 H6B 110.2
H6A C6 H6B 108.5
O1 C7 H7A 109.5
O1 C7 H7B 109.5
H7A C7 H7B 109.5
O1 C7 H7C 109.5
H7A C7 H7C 109.5
H7B C7 H7C 109.5
O4 C8 O6 111.0(3)
O4 C8 C9 108.4(3)
O6 C8 C9 109.0(3)
O4 C8 H8A 109.5
O6 C8 H8A 109.5
C9 C8 H8A 109.5
C14 C9 C10 121.3(4)
C14 C9 C8 121.0(4)
C10 C9 C8 117.7(4)
C9 C10 C11 118.0(6)
C9 C10 H10A 121.0
C11 C10 H10A 121.0
C12 C11 C10 120.3(6)
C12 C11 H11A 119.9
C10 C11 H11A 119.9
C13 C12 C11 120.7(5)
C13 C12 H12C 119.7
C11 C12 H12C 119.7
C12 C13 C14 120.3(6)
C12 C13 H13C 119.9
C14 C13 H13C 119.9
C9 C14 C13 119.4(5)
C9 C14 H14A 120.3
C13 C14 H14A 120.3
C16 C15 C19 109.1(3)
C16 C15 C20 124.4(3)
C19 C15 C20 126.5(3)
C16 C15 Rh1 70.64(19)
C19 C15 Rh1 70.76(19)
C20 C15 Rh1 123.8(2)
C15 C16 C17 107.5(3)
C15 C16 C21 125.5(3)
C17 C16 C21 126.9(3)
C15 C16 Rh1 70.49(19)
C17 C16 Rh1 71.81(19)
C21 C16 Rh1 125.8(2)
C18 C17 C16 108.2(3)
C18 C17 C22 127.2(3)
C16 C17 C22 124.6(3)
C18 C17 Rh1 70.50(19)
C16 C17 Rh1 69.23(19)
C22 C17 Rh1 128.5(3)
C17 C18 C19 108.2(3)
C17 C18 C23 125.6(3)
C19 C18 C23 126.1(3)
C17 C18 Rh1 71.12(19)
C19 C18 Rh1 69.7(2)
C23 C18 Rh1 127.6(2)
C15 C19 C18 106.9(3)
C15 C19 C24 125.9(3)
C18 C19 C24 126.9(3)
C15 C19 Rh1 70.13(19)
C18 C19 Rh1 71.2(2)
C24 C19 Rh1 129.0(3)
C15 C20 H20A 109.5
C15 C20 H20B 109.5
H20A C20 H20B 109.5
C15 C20 H20C 109.5
H20A C20 H20C 109.5
H20B C20 H20C 109.5
C16 C21 H21A 109.5
C16 C21 H21B 109.5
H21A C21 H21B 109.5
C16 C21 H21C 109.5
H21A C21 H21C 109.5
H21B C21 H21C 109.5
C17 C22 H22C 109.5
C17 C22 H22D 109.5
H22C C22 H22D 109.5
C17 C22 H22E 109.5
H22C C22 H22E 109.5
H22D C22 H22E 109.5
C18 C23 H23C 109.5
C18 C23 H23D 109.5
H23C C23 H23D 109.5
C18 C23 H23E 109.5
H23C C23 H23E 109.5
H23D C23 H23E 109.5
C19 C24 H24A 109.5
C19 C24 H24B 109.5
H24A C24 H24B 109.5
C19 C24 H24C 109.5
H24A C24 H24C 109.5
H24B C24 H24C 109.5
O11 C31 O15 113.0(3)
O11 C31 C32 107.0(3)
O15 C31 C32 111.8(3)
O11 C31 H31A 108.3
O15 C31 H31A 108.3
C32 C31 H31A 108.3
N12 C32 C33 109.2(3)
N12 C32 C31 111.2(3)
C33 C32 C31 111.8(3)
N12 C32 H32A 108.2
C33 C32 H32A 108.2
C31 C32 H32A 108.2
N13 C33 C34 111.1(3)
N13 C33 C32 108.8(3)
C34 C33 C32 109.5(3)
N13 C33 H33A 109.1
C34 C33 H33A 109.1
C32 C33 H33A 109.1
O14 C34 C35 109.5(3)
O14 C34 C33 107.5(3)
C35 C34 C33 109.7(3)
O14 C34 H34A 110.1
C35 C34 H34A 110.1
C33 C34 H34A 110.1
O15 C35 C34 108.6(3)
O15 C35 C36 110.5(3)
C34 C35 C36 107.4(3)
O15 C35 H35A 110.1
C34 C35 H35A 110.1
C36 C35 H35A 110.1
O16 C36 C35 106.9(3)
O16 C36 H36A 110.3
C35 C36 H36A 110.3
O16 C36 H36B 110.3
C35 C36 H36B 110.3
H36A C36 H36B 108.6
O11 C37 H37A 109.5
O11 C37 H37B 109.5
H37A C37 H37B 109.5
O11 C37 H37C 109.5
H37A C37 H37C 109.5
H37B C37 H37C 109.5
O16 C38 O14 110.9(3)
O16 C38 C39 109.8(3)
O14 C38 C39 106.2(3)
O16 C38 H38A 110.0
O14 C38 H38A 110.0
C39 C38 H38A 110.0
C44 C39 C40 119.3(4)
C44 C39 C38 120.8(4)
C40 C39 C38 119.8(3)
C41 C40 C39 120.6(4)
C41 C40 H40A 119.7
C39 C40 H40A 119.7
C42 C41 C40 120.0(4)
C42 C41 H41A 120.0
C40 C41 H41A 120.0
C41 C42 C43 119.7(4)
C41 C42 H42A 120.2
C43 C42 H42A 120.2
C44 C43 C42 120.5(4)
C44 C43 H43A 119.8
C42 C43 H43A 119.8
C39 C44 C43 119.9(5)
C39 C44 H44A 120.0
C43 C44 H44A 120.0
C46 C45 C49 107.9(3)
C46 C45 C50 126.0(3)
C49 C45 C50 126.0(3)
C46 C45 Rh2 71.2(2)
C49 C45 Rh2 68.67(18)
C50 C45 Rh2 127.1(2)
C45 C46 C47 107.9(3)
C45 C46 C51 126.9(4)
C47 C46 C51 125.1(4)
C45 C46 Rh2 70.86(19)
C47 C46 Rh2 69.1(2)
C51 C46 Rh2 128.2(3)
C48 C47 C46 107.7(3)
C48 C47 C52 127.0(4)
C46 C47 C52 125.1(4)
C48 C47 Rh2 70.6(2)
C46 C47 Rh2 71.5(2)
C52 C47 Rh2 127.0(3)
C49 C48 C47 108.4(3)
C49 C48 C53 125.8(4)
C47 C48 C53 125.8(4)
C49 C48 Rh2 69.95(19)
C47 C48 Rh2 70.6(2)
C53 C48 Rh2 123.2(3)
C48 C49 C45 108.0(3)
C48 C49 C54 126.1(3)
C45 C49 C54 125.5(3)
C48 C49 Rh2 71.18(19)
C45 C49 Rh2 71.91(19)
C54 C49 Rh2 127.9(2)
C45 C50 H50A 109.5
C45 C50 H50B 109.5
H50A C50 H50B 109.5
C45 C50 H50C 109.5
H50A C50 H50C 109.5
H50B C50 H50C 109.5
C46 C51 H51A 109.5
C46 C51 H51B 109.5
H51A C51 H51B 109.5
C46 C51 H51C 109.5
H51A C51 H51C 109.5
H51B C51 H51C 109.5
C47 C52 H52A 109.5
C47 C52 H52B 109.5
H52A C52 H52B 109.5
C47 C52 H52C 109.5
H52A C52 H52C 109.5
H52B C52 H52C 109.5
C48 C53 H53A 109.5
C48 C53 H53B 109.5
H53A C53 H53B 109.5
C48 C53 H53C 109.5
H53A C53 H53C 109.5
H53B C53 H53C 109.5
C49 C54 H54A 109.5
C49 C54 H54B 109.5
H54A C54 H54B 109.5
C49 C54 H54C 109.5
H54A C54 H54C 109.5
H54B C54 H54C 109.5
O21 C61 O25 112.4(3)
O21 C61 C62 105.9(3)
O25 C61 C62 112.2(3)
O21 C61 H61A 108.8
O25 C61 H61A 108.8
C62 C61 H61A 108.8
N22 C62 C63 108.8(3)
N22 C62 C61 112.6(3)
C63 C62 C61 110.9(3)
N22 C62 H62A 108.1
C63 C62 H62A 108.1
C61 C62 H62A 108.1
N23 C63 C64 111.6(3)
N23 C63 C62 108.5(3)
C64 C63 C62 108.2(3)
N23 C63 H63A 109.5
C64 C63 H63A 109.5
C62 C63 H63A 109.5
O24 C64 C63 110.6(3)
O24 C64 C65 110.1(3)
C63 C64 C65 110.3(3)
O24 C64 H64A 108.6
C63 C64 H64A 108.6
C65 C64 H64A 108.6
O25 C65 C64 109.0(3)
O25 C65 C66 109.0(3)
C64 C65 C66 108.0(3)
O25 C65 H65A 110.3
C64 C65 H65A 110.3
C66 C65 H65A 110.3
O26 C66 C65 108.3(3)
O26 C66 H66A 110.0
C65 C66 H66A 110.0
O26 C66 H66B 110.0
C65 C66 H66B 110.0
H66A C66 H66B 108.4
O21 C67 H67A 109.5
O21 C67 H67B 109.5
H67A C67 H67B 109.5
O21 C67 H67C 109.5
H67A C67 H67C 109.5
H67B C67 H67C 109.5
O26 C68 O24 110.6(3)
O26 C68 C69 110.2(3)
O24 C68 C69 107.6(3)
O26 C68 H68A 109.5
O24 C68 H68A 109.5
C69 C68 H68A 109.5
C74 C69 C70 119.7(4)
C74 C69 C68 120.2(4)
C70 C69 C68 120.1(4)
C69 C70 C71 121.1(5)
C69 C70 H70A 119.4
C71 C70 H70A 119.4
C70 C71 C72 118.2(5)
C70 C71 H71A 120.9
C72 C71 H71A 120.9
C73 C72 C71 120.9(5)
C73 C72 H72A 119.6
C71 C72 H72A 119.6
C72 C73 C74 119.7(5)
C72 C73 H73A 120.1
C74 C73 H73A 120.1
C69 C74 C73 120.3(5)
C69 C74 H74A 119.9
C73 C74 H74A 119.9
C79 C75 C76 108.5(3)
C79 C75 C80 125.8(3)
C76 C75 C80 125.8(3)
C79 C75 Rh3 71.1(2)
C76 C75 Rh3 70.93(19)
C80 C75 Rh3 122.2(2)
C77 C76 C75 107.8(3)
C77 C76 C81 126.0(4)
C75 C76 C81 126.0(3)
C77 C76 Rh3 71.97(19)
C75 C76 Rh3 69.74(19)
C81 C76 Rh3 128.2(2)
C78 C77 C76 108.6(3)
C78 C77 C82 126.2(4)
C76 C77 C82 125.2(4)
C78 C77 Rh3 70.1(2)
C76 C77 Rh3 69.40(19)
C82 C77 Rh3 127.3(3)
C77 C78 C79 107.5(3)
C77 C78 C83 127.5(4)
C79 C78 C83 124.9(4)
C77 C78 Rh3 71.6(2)
C79 C78 Rh3 69.6(2)
C83 C78 Rh3 126.2(3)
C75 C79 C78 107.6(3)
C75 C79 C84 127.3(4)
C78 C79 C84 125.0(3)
C75 C79 Rh3 69.99(19)
C78 C79 Rh3 70.7(2)
C84 C79 Rh3 126.9(3)
C75 C80 H80A 109.5
C75 C80 H80B 109.5
H80A C80 H80B 109.5
C75 C80 H80C 109.5
H80A C80 H80C 109.5
H80B C80 H80C 109.5
C76 C81 H81A 109.5
C76 C81 H81B 109.5
H81A C81 H81B 109.5
C76 C81 H81C 109.5
H81A C81 H81C 109.5
H81B C81 H81C 109.5
C77 C82 H82A 109.5
C77 C82 H82B 109.5
H82A C82 H82B 109.5
C77 C82 H82C 109.5
H82A C82 H82C 109.5
H82B C82 H82C 109.5
C78 C83 H83A 109.5
C78 C83 H83B 109.5
H83A C83 H83B 109.5
C78 C83 H83C 109.5
H83A C83 H83C 109.5
H83B C83 H83C 109.5
C79 C84 H84A 109.5
C79 C84 H84B 109.5
H84A C84 H84B 109.5
C79 C84 H84C 109.5
H84A C84 H84C 109.5
H84B C84 H84C 109.5
F1 B1 F4 111.9(5)
F1 B1 F2 110.2(5)
F4 B1 F2 111.4(4)
F1 B1 F3 109.4(5)
F4 B1 F3 107.8(4)
F2 B1 F3 106.0(4)
F12 B2 F11 110.0(3)
F12 B2 F14 110.1(3)
F11 B2 F14 109.8(3)
F12 B2 F13 110.1(3)
F11 B2 F13 109.7(3)
F14 B2 F13 107.2(3)
H31B O31 H31C 105(3)

loop_
_geom_bond_atom_site_label_1
_geom_bond_atom_site_label_2
_geom_bond_distance
Rh1 C15 2.140(3)
Rh1 C16 2.142(3)
Rh1 C19 2.148(3)
Rh1 N3 2.155(3)
Rh1 N2 2.162(3)
Rh1 C18 2.168(3)
Rh1 C17 2.176(3)
Rh1 Cl1 2.4197(9)
Rh2 C49 2.128(3)
Rh2 C47 2.144(4)
Rh2 C48 2.144(4)
Rh2 N13 2.154(3)
Rh2 N12 2.160(3)
Rh2 C45 2.172(3)
Rh2 C46 2.177(3)
Rh2 Cl2 2.4227(10)
Rh3 C75 2.125(3)
Rh3 C79 2.140(4)
Rh3 C76 2.141(3)
Rh3 N23 2.146(3)
Rh3 N22 2.153(3)
Rh3 C78 2.155(4)
Rh3 C77 2.174(3)
Rh3 Cl3 2.3936(9)
N2 C2 1.495(4)
N2 H2A 0.9900
N2 H2B 0.9900
N3 C3 1.489(4)
N3 H3A 0.9900
N3 H3B 0.9900
N12 C32 1.483(4)
N12 H12A 0.9900
N12 H12B 0.9900
N13 C33 1.483(4)
N13 H13A 0.9900
N13 H13B 0.9900
N22 C62 1.489(5)
N22 H22A 0.9900
N22 H22B 0.9900
N23 C63 1.492(4)
N23 H23A 0.9900
N23 H23B 0.9900
O1 C1 1.402(4)
O1 C7 1.446(5)
O4 C8 1.416(4)
O4 C4 1.437(4)
O5 C1 1.427(4)
O5 C5 1.434(4)
O6 C8 1.419(4)
O6 C6 1.436(4)
O11 C31 1.408(4)
O11 C37 1.435(5)
O14 C38 1.425(4)
O14 C34 1.428(4)
O15 C31 1.430(4)
O15 C35 1.434(4)
O16 C38 1.420(4)
O16 C36 1.435(4)
O21 C61 1.409(5)
O21 C67 1.437(5)
O24 C64 1.418(4)
O24 C68 1.424(4)
O25 C61 1.418(4)
O25 C65 1.438(4)
O26 C68 1.422(5)
O26 C66 1.441(5)
C1 C2 1.533(5)
C1 H1A 1.0000
C2 C3 1.523(5)
C2 H2C 1.0000
C3 C4 1.506(5)
C3 H3C 1.0000
C4 C5 1.519(5)
C4 H4A 1.0000
C5 C6 1.517(5)
C5 H5A 1.0000
C6 H6A 0.9900
C6 H6B 0.9900
C7 H7A 0.9800
C7 H7B 0.9800
C7 H7C 0.9800
C8 C9 1.507(5)
C8 H8A 1.0000
C9 C14 1.382(7)
C9 C10 1.397(6)
C10 C11 1.410(7)
C10 H10A 0.9500
C11 C12 1.378(10)
C11 H11A 0.9500
C12 C13 1.372(10)
C12 H12C 0.9500
C13 C14 1.389(6)
C13 H13C 0.9500
C14 H14A 0.9500
C15 C16 1.425(5)
C15 C19 1.435(5)
C15 C20 1.494(5)
C16 C17 1.440(5)
C16 C21 1.501(5)
C17 C18 1.428(5)
C17 C22 1.486(5)
C18 C19 1.446(5)
C18 C23 1.493(5)
C19 C24 1.486(5)
C20 H20A 0.9800
C20 H20B 0.9800
C20 H20C 0.9800
C21 H21A 0.9800
C21 H21B 0.9800
C21 H21C 0.9800
C22 H22C 0.9800
C22 H22D 0.9800
C22 H22E 0.9800
C23 H23C 0.9800
C23 H23D 0.9800
C23 H23E 0.9800
C24 H24A 0.9800
C24 H24B 0.9800
C24 H24C 0.9800
C31 C32 1.532(5)
C31 H31A 1.0000
C32 C33 1.525(5)
C32 H32A 1.0000
C33 C34 1.523(5)
C33 H33A 1.0000
C34 C35 1.510(5)
C34 H34A 1.0000
C35 C36 1.518(5)
C35 H35A 1.0000
C36 H36A 0.9900
C36 H36B 0.9900
C37 H37A 0.9800
C37 H37B 0.9800
C37 H37C 0.9800
C38 C39 1.497(5)
C38 H38A 1.0000
C39 C44 1.384(6)
C39 C40 1.392(6)
C40 C41 1.387(6)
C40 H40A 0.9500
C41 C42 1.374(7)
C41 H41A 0.9500
C42 C43 1.392(8)
C42 H42A 0.9500
C43 C44 1.387(7)
C43 H43A 0.9500
C44 H44A 0.9500
C45 C46 1.412(5)
C45 C49 1.451(5)
C45 C50 1.486(5)
C46 C47 1.455(6)
C46 C51 1.495(5)
C47 C48 1.423(6)
C47 C52 1.502(6)
C48 C49 1.422(5)
C48 C53 1.505(6)
C49 C54 1.501(5)
C50 H50A 0.9800
C50 H50B 0.9800
C50 H50C 0.9800
C51 H51A 0.9800
C51 H51B 0.9800
C51 H51C 0.9800
C52 H52A 0.9800
C52 H52B 0.9800
C52 H52C 0.9800
C53 H53A 0.9800
C53 H53B 0.9800
C53 H53C 0.9800
C54 H54A 0.9800
C54 H54B 0.9800
C54 H54C 0.9800
C61 C62 1.528(5)
C61 H61A 1.0000
C62 C63 1.517(5)
C62 H62A 1.0000
C63 C64 1.509(4)
C63 H63A 1.0000
C64 C65 1.514(5)
C64 H64A 1.0000
C65 C66 1.517(5)
C65 H65A 1.0000
C66 H66A 0.9900
C66 H66B 0.9900
C67 H67A 0.9800
C67 H67B 0.9800
C67 H67C 0.9800
C68 C69 1.505(6)
C68 H68A 1.0000
C69 C74 1.377(6)
C69 C70 1.380(7)
C70 C71 1.392(6)
C70 H70A 0.9500
C71 C72 1.410(9)
C71 H71A 0.9500
C72 C73 1.364(9)
C72 H72A 0.9500
C73 C74 1.403(7)
C73 H73A 0.9500
C74 H74A 0.9500
C75 C79 1.419(5)
C75 C76 1.435(5)
C75 C80 1.501(5)
C76 C77 1.428(5)
C76 C81 1.505(5)
C77 C78 1.423(6)
C77 C82 1.504(6)
C78 C79 1.455(6)
C78 C83 1.487(5)
C79 C84 1.504(5)
C80 H80A 0.9800
C80 H80B 0.9800
C80 H80C 0.9800
C81 H81A 0.9800
C81 H81B 0.9800
C81 H81C 0.9800
C82 H82A 0.9800
C82 H82B 0.9800
C82 H82C 0.9800
C83 H83A 0.9800
C83 H83B 0.9800
C83 H83C 0.9800
C84 H84A 0.9800
C84 H84B 0.9800
C84 H84C 0.9800
B1 F1 1.364(6)
B1 F4 1.367(7)
B1 F2 1.386(6)
B1 F3 1.406(7)
B2 F12 1.379(4)
B2 F11 1.393(4)
B2 F14 1.396(4)
B2 F13 1.411(4)
O31 H31B 0.841(14)
O31 H31C 0.831(14)

loop_
_platon_squeeze_void_nr
_platon_squeeze_void_average_x
_platon_squeeze_void_average_y
_platon_squeeze_void_average_z
_platon_squeeze_void_volume
_platon_squeeze_void_count_electrons
_platon_squeeze_void_content
1 0.007 0.325 0.319 127 25 ' '
2 -0.037 0.029 0.307 32 10 ' '
3 0.037 0.529 0.693 32 10 ' '
4 -0.007 0.825 0.681 128 25 ' '
5 0.009 0.639 0.616 6 0 ' '
6 0.040 0.127 0.333 5 0 ' '
7 0.124 0.700 0.190 25 2 ' '
8 0.142 0.196 0.813 15 1 ' '
9 0.855 0.696 0.187 14 1 ' '
10 0.874 0.200 0.810 24 2 ' '
11 0.944 0.623 0.680 3 0 ' '
12 0.982 0.141 0.397 4 0 ' '
